data_5910279
loop_
_publ_author_name
'Wyckoff, R. W. G.'

_publ_section_title
;
Pages 118 from the Structure of Crystals, vol. 4 by Wyckoff R W G. 
published by Interscience Publishers, Inc. in 1951 
;
_journal_name_full 'The Structure of Crystals'
_journal_page_first 118
_journal_page_last 118
_journal_volume 4
_journal_year 1951
_chemical_formula_structural SnCl4Se2O2Cl4
_chemical_formula_sum 'Cl8 O2 Se2 Sn'
_space_group_IT_number 15
_symmetry_cell_setting monoclinic
_symmetry_Int_Tables_number 15
_symmetry_space_group_name_Hall '-C 2yc'
_symmetry_space_group_name_H-M 'C 1 2/c 1'
_audit_creation_date 2006-24-10
_audit_creation_method
;
Pages 118 from the Structure of Crystals, vol. 4 by Wyckoff R W G. 
published by Interscience Publishers, Inc. in 1951 
;
_audit_update_record 'created by Girish Upreti, Portland State University'
_cell_angle_alpha 90
_cell_angle_beta 95.34
_cell_angle_gamma 90
_cell_length_a 9.24
_cell_length_b 9.24
_cell_length_c 16.26
_cell_volume 1382.215
_cod_duplicate_entry 5910084
_cod_original_sg_symbol_H-M 'C 2/c'
_cod_original_formula_sum 'Sn Cl4 Se2 O2 Cl4'
_cod_database_code 5910279

loop_
_symmetry_equiv_pos_as_xyz
x,y,z
-x,y,-z+1/2
-x,-y,-z
x,-y,z+1/2
x+1/2,y+1/2,z
-x+1/2,y+1/2,-z+1/2
-x+1/2,-y+1/2,-z
x+1/2,-y+1/2,z+1/2

loop_
_atom_site_fract_x
_atom_site_fract_y
_atom_site_fract_z
_atom_site_label
0.00000 0.79880 0.25000 Sn1
0.50000 1.29880 0.25000 Sn2
0.00000 -0.79880 -0.25000 Sn3
-0.50000 -1.29880 -0.25000 Sn4
0.15660 0.06380 0.36950 Se1
0.15660 -0.06380 0.86950 Se2
0.65660 0.56380 0.36950 Se3
0.65660 0.43620 0.86950 Se4
-0.15660 -0.06380 -0.36950 Se5
-0.15660 0.06380 -0.86950 Se6
-0.65660 -0.56380 -0.36950 Se7
-0.65660 -0.43620 -0.86950 Se8
0.43720 0.74080 0.07030 Cl1
0.43720 -0.74080 0.57030 Cl2
0.93720 1.24080 0.07030 Cl3
0.93720 -0.24080 0.57030 Cl4
-0.43720 -0.74080 -0.07030 Cl5
-0.43720 0.74080 -0.57030 Cl6
-0.93720 -1.24080 -0.07030 Cl7
-0.93720 0.24080 -0.57030 Cl8
0.26330 0.44680 0.02180 Cl9
0.26330 -0.44680 0.52180 Cl10
0.76330 0.94680 0.02180 Cl11
0.76330 0.05320 0.52180 Cl12
-0.26330 -0.44680 -0.02180 Cl13
-0.26330 0.44680 -0.52180 Cl14
-0.76330 -0.94680 -0.02180 Cl15
-0.76330 -0.05320 -0.52180 Cl16
0.25910 0.83460 0.25710 Cl17
0.25910 -0.83460 0.75710 Cl18
0.75910 1.33460 0.25710 Cl19
0.75910 -0.33460 0.75710 Cl20
-0.25910 -0.83460 -0.25710 Cl21
-0.25910 0.83460 -0.75710 Cl22
-0.75910 -1.33460 -0.25710 Cl23
-0.75910 0.33460 -0.75710 Cl24
0.00920 0.36520 0.86160 Cl25
0.00920 -0.36520 1.36160 Cl26
0.50920 0.86520 0.86160 Cl27
0.50920 0.13480 1.36160 Cl28
-0.00920 -0.36520 -0.86160 Cl29
-0.00920 0.36520 -1.36160 Cl30
-0.50920 -0.86520 -0.86160 Cl31
-0.50920 -0.13480 -1.36160 Cl32
0.50130 0.47220 0.16460 O1
0.50130 -0.47220 0.66460 O2
1.00130 0.97220 0.16460 O3
1.00130 0.02780 0.66460 O4
-0.50130 -0.47220 -0.16460 O5
-0.50130 0.47220 -0.66460 O6
-1.00130 -0.97220 -0.16460 O7
-1.00130 -0.02780 -0.66460 O8
